data_7105572
loop_
_publ_author_name
'Ramesh, A. R.'
'Thomas, K. George'

_publ_section_title
;
 Directional hydrogen bonding controlled 2D self-organization of
 phenyleneethynylenes: from linear assembly to rectangular network
;
_journal_issue 20
_journal_name_full 'Chemical Communications'
_journal_page_first 3457
_journal_paper_doi 10.1039/b927281j
_journal_volume 46
_journal_year 2010
_chemical_formula_sum 'C40 H50 O8 S2'
_chemical_formula_weight 722.92
_chemical_name_systematic
;
?
;
_space_group_IT_number 2
_symmetry_cell_setting triclinic
_symmetry_space_group_name_Hall '-P 1'
_symmetry_space_group_name_H-M 'P -1'
_atom_sites_solution_hydrogens geom
_atom_sites_solution_primary direct
_atom_sites_solution_secondary difmap
_audit_creation_method SHELXL-97
_cell_angle_alpha 101.984(2)
_cell_angle_beta 102.617(2)
_cell_angle_gamma 101.418(2)
_cell_formula_units_Z 1
_cell_length_a 6.9271(3)
_cell_length_b 10.3631(4)
_cell_length_c 15.0103(7)
_cell_measurement_reflns_used 8296
_cell_measurement_temperature 293(2)
_cell_measurement_theta_max 22.771
_cell_measurement_theta_min 2.193
_cell_volume 994.62(8)
_computing_cell_refinement 'APEX2/SAINT (Bruker, 2004)'
_computing_data_collection 'APEX2 (Bruker, 2004)'
_computing_data_reduction 'SAINT/XPREP (Bruker, 2004)'
_computing_molecular_graphics 'ORTEP3 (Farrugia, 1997) and Mercury (Bruno et al., 2002)'
_computing_publication_material 'SHELXL-97 (Sheldrick, 1997)'
_computing_structure_refinement 'SHELXL-97 (Sheldrick, 1997)'
_computing_structure_solution 'SIR92 (Altornare et al., 1993)'
_diffrn_ambient_temperature 293(2)
_diffrn_measured_fraction_theta_full 0.996
_diffrn_measured_fraction_theta_max 0.996
_diffrn_measurement_device_type 'Bruker axs kappa apex2 CCD Diffractometer'
_diffrn_measurement_method '\w and \f scan'
_diffrn_radiation_monochromator graphite
_diffrn_radiation_source 'fine-focus sealed tube'
_diffrn_radiation_type MoK\a
_diffrn_radiation_wavelength 0.71073
_diffrn_reflns_av_R_equivalents 0.0250
_diffrn_reflns_av_sigmaI/netI 0.0234
_diffrn_reflns_limit_h_max 9
_diffrn_reflns_limit_h_min -9
_diffrn_reflns_limit_k_max 13
_diffrn_reflns_limit_k_min -13
_diffrn_reflns_limit_l_max 19
_diffrn_reflns_limit_l_min -20
_diffrn_reflns_number 23175
_diffrn_reflns_theta_full 28.58
_diffrn_reflns_theta_max 28.58
_diffrn_reflns_theta_min 1.44
_diffrn_standards_decay_% 0
_exptl_absorpt_coefficient_mu 0.183
_exptl_absorpt_correction_T_max 0.9644
_exptl_absorpt_correction_T_min 0.8573
_exptl_absorpt_correction_type multi-scan
_exptl_absorpt_process_details 'SADABS (Bruker, 1999)'
_exptl_crystal_colour yellow
_exptl_crystal_density_diffrn 1.207
_exptl_crystal_density_method 'not measured'
_exptl_crystal_description block
_exptl_crystal_F_000 386
_exptl_crystal_size_max 0.30
_exptl_crystal_size_mid 0.20
_exptl_crystal_size_min 0.20
_refine_diff_density_max 0.422
_refine_diff_density_min -0.361
_refine_diff_density_rms 0.045
_refine_ls_extinction_method none
_refine_ls_goodness_of_fit_ref 1.048
_refine_ls_hydrogen_treatment constr
_refine_ls_matrix_type full
_refine_ls_number_parameters 254
_refine_ls_number_reflns 5061
_refine_ls_number_restraints 1
_refine_ls_restrained_S_all 1.049
_refine_ls_R_factor_all 0.0767
_refine_ls_R_factor_gt 0.0517
_refine_ls_shift/su_max 0.000
_refine_ls_shift/su_mean 0.000
_refine_ls_structure_factor_coef Fsqd
_refine_ls_weighting_details 'calc w=1/[\s^2^(Fo^2^)+(0.0949P)^2^+0.1495P] where P=(Fo^2^+2Fc^2^)/3'
_refine_ls_weighting_scheme calc
_refine_ls_wR_factor_gt 0.1522
_refine_ls_wR_factor_ref 0.1770
_reflns_number_gt 3530
_reflns_number_total 5061
_reflns_threshold_expression >2sigma(I)
_cod_data_source_file b927281j.txt
_cod_data_source_block p-acid
_cod_original_cell_volume 994.62(7)
_cod_original_sg_symbol_H-M P-1
_cod_database_code 7105572

loop_
_symmetry_equiv_pos_as_xyz
'x, y, z'
'-x, -y, -z'

loop_
_atom_site_label
_atom_site_type_symbol
_atom_site_fract_x
_atom_site_fract_y
_atom_site_fract_z
_atom_site_U_iso_or_equiv
_atom_site_adp_type
_atom_site_occupancy
_atom_site_symmetry_multiplicity
_atom_site_calc_flag
_atom_site_refinement_flags
_atom_site_disorder_assembly
_atom_site_disorder_group
C1 C -0.1453(4) 1.4372(3) 0.82795(18) 0.0849(7) Uani 1 1 d . . .
H1A H -0.1593 1.4154 0.7611 0.127 Uiso 1 1 calc R . .
H1B H -0.1726 1.5244 0.8477 0.127 Uiso 1 1 calc R . .
H1C H -0.2408 1.3687 0.8419 0.127 Uiso 1 1 calc R . .
C2 C 0.0689(4) 1.4421(2) 0.87987(17) 0.0755(6) Uani 1 1 d . . .
H2A H 0.1638 1.5118 0.8655 0.091 Uiso 1 1 calc R . .
H2B H 0.0832 1.4687 0.9473 0.091 Uiso 1 1 calc R . .
C3 C 0.1271(3) 1.30974(19) 0.85614(13) 0.0589(4) Uani 1 1 d . . .
H3A H 0.1287 1.2885 0.7903 0.071 Uiso 1 1 calc R . .
H3B H 0.0233 1.2378 0.8635 0.071 Uiso 1 1 calc R . .
C4 C 0.3330(3) 1.31069(18) 0.91661(14) 0.0583(4) Uani 1 1 d . . .
H4A H 0.3300 1.3286 0.9823 0.070 Uiso 1 1 calc R . .
H4B H 0.4363 1.3845 0.9110 0.070 Uiso 1 1 calc R . .
C5 C 0.3933(3) 1.17816(17) 0.88976(13) 0.0571(4) Uani 1 1 d . . .
H5A H 0.2856 1.1033 0.8909 0.068 Uiso 1 1 calc R . .
H5B H 0.4067 1.1636 0.8257 0.068 Uiso 1 1 calc R . .
C6 C 0.5904(3) 1.17764(16) 0.95500(13) 0.0538(4) Uani 1 1 d . . .
H6A H 0.6987 1.2544 0.9569 0.065 Uiso 1 1 calc R . .
H6B H 0.5762 1.1844 1.0186 0.065 Uiso 1 1 calc R . .
C7 C 0.8181(2) 1.03169(15) 0.96207(11) 0.0475(4) Uani 1 1 d . . .
C8 C 0.8516(2) 0.90538(14) 0.92428(11) 0.0457(4) Uani 1 1 d . . .
C9 C 1.0341(2) 0.87500(15) 0.96239(11) 0.0482(4) Uani 1 1 d . . .
H9 H 1.0567 0.7914 0.9369 0.058 Uiso 1 1 calc R . .
C10 C 0.6935(2) 0.80754(15) 0.85000(11) 0.0488(4) Uani 1 1 d . . .
C11 C 0.5521(3) 0.72841(16) 0.79126(11) 0.0508(4) Uani 1 1 d . . .
C12 C 0.3729(2) 0.63499(15) 0.72513(11) 0.0478(4) Uani 1 1 d . . .
C13 C 0.1904(3) 0.67349(16) 0.70780(13) 0.0564(4) Uani 1 1 d . . .
H13 H 0.1875 0.7615 0.7363 0.068 Uiso 1 1 calc R . .
C14 C 0.0137(3) 0.58267(16) 0.64886(13) 0.0557(4) Uani 1 1 d . . .
H14 H -0.1076 0.6097 0.6371 0.067 Uiso 1 1 calc R . .
C15 C 0.0164(2) 0.45086(15) 0.60694(11) 0.0475(4) Uani 1 1 d . . .
C16 C 0.1986(3) 0.41345(17) 0.62232(13) 0.0580(4) Uani 1 1 d . . .
H16 H 0.2015 0.3257 0.5930 0.070 Uiso 1 1 calc R . .
C17 C 0.3762(3) 0.50422(18) 0.68040(13) 0.0591(4) Uani 1 1 d . . .
H17 H 0.4985 0.4781 0.6897 0.071 Uiso 1 1 calc R . .
C18 C -0.1748(3) 0.34723(17) 0.54822(12) 0.0556(4) Uani 1 1 d . . .
C19 C 0.9763(4) 0.9818(3) 0.6290(2) 0.0998(9) Uani 1 1 d . . .
H19A H 1.0535 0.9246 0.6020 0.123(10) Uiso 1 1 calc R A 1
H19B H 0.9986 0.9858 0.6950 0.172(17) Uiso 1 1 calc R A 1
H19C H 1.0197 1.0720 0.6216 0.160(14) Uiso 1 1 calc R A 1
C20 C 0.6124(4) 1.0065(3) 0.6520(2) 0.0886(7) Uani 1 1 d . . .
H20A H 0.6589 1.1021 0.6572 0.104(9) Uiso 1 1 calc R B 1
H20B H 0.6574 0.9895 0.7126 0.153(14) Uiso 1 1 calc R B 1
H20C H 0.4657 0.9791 0.6309 0.162(14) Uiso 1 1 calc R B 1
O1 O 0.63737(18) 1.05236(12) 0.91926(9) 0.0621(4) Uani 1 1 d . . .
O2 O -0.3339(2) 0.39790(15) 0.53426(12) 0.0864(5) Uani 1 1 d . . .
H2 H -0.4315 0.3400 0.4961 0.145(13) Uiso 1 1 calc R . .
O3 O -0.1804(2) 0.22924(13) 0.51739(12) 0.0847(5) Uani 1 1 d . . .
O4 O 0.6657(3) 0.76934(18) 0.58109(17) 0.0714(6) Uani 0.739(3) 1 d P C 1
S1 S 0.71289(11) 0.91346(10) 0.57048(7) 0.0643(3) Uani 0.739(3) 1 d P C 1
S1' S 0.7541(6) 0.8794(3) 0.6203(3) 0.0924(13) Uani 0.258(3) 1 d P C 2
O4' O 0.6522(10) 0.8274(9) 0.5109(6) 0.110(3) Uani 0.258(3) 1 d P C 2

loop_
_atom_site_aniso_label
_atom_site_aniso_U_11
_atom_site_aniso_U_22
_atom_site_aniso_U_33
_atom_site_aniso_U_23
_atom_site_aniso_U_13
_atom_site_aniso_U_12
C1 0.0768(15) 0.1119(18) 0.0932(16) 0.0479(14) 0.0307(13) 0.0544(14)
C2 0.0722(14) 0.0836(14) 0.0806(14) 0.0215(11) 0.0214(11) 0.0413(11)
C3 0.0539(10) 0.0655(10) 0.0611(11) 0.0207(8) 0.0139(8) 0.0216(8)
C4 0.0492(10) 0.0577(9) 0.0670(11) 0.0141(8) 0.0113(8) 0.0185(8)
C5 0.0460(9) 0.0558(9) 0.0643(11) 0.0132(8) 0.0044(8) 0.0158(7)
C6 0.0479(9) 0.0481(8) 0.0599(10) 0.0094(7) 0.0053(8) 0.0150(7)
C7 0.0410(8) 0.0456(7) 0.0484(8) 0.0096(6) 0.0000(7) 0.0103(6)
C8 0.0430(8) 0.0425(7) 0.0427(8) 0.0069(6) 0.0015(6) 0.0062(6)
C9 0.0460(9) 0.0408(7) 0.0485(9) 0.0037(6) 0.0018(7) 0.0107(6)
C10 0.0456(9) 0.0441(7) 0.0476(9) 0.0058(6) 0.0013(7) 0.0098(6)
C11 0.0468(9) 0.0484(8) 0.0473(9) 0.0055(7) 0.0018(7) 0.0094(7)
C12 0.0445(9) 0.0467(8) 0.0412(8) 0.0058(6) 0.0008(6) 0.0044(6)
C13 0.0527(10) 0.0404(7) 0.0615(10) 0.0022(7) -0.0014(8) 0.0093(7)
C14 0.0457(9) 0.0499(8) 0.0604(10) 0.0063(7) 0.0007(8) 0.0109(7)
C15 0.0457(9) 0.0458(8) 0.0410(8) 0.0056(6) 0.0054(7) 0.0025(6)
C16 0.0559(10) 0.0465(8) 0.0574(10) -0.0058(7) 0.0059(8) 0.0114(7)
C17 0.0470(10) 0.0575(9) 0.0593(10) -0.0028(8) 0.0024(8) 0.0150(7)
C18 0.0504(10) 0.0527(9) 0.0504(9) 0.0032(7) 0.0087(7) -0.0007(7)
C19 0.0581(14) 0.0792(16) 0.128(3) -0.0098(14) 0.0030(14) 0.0045(11)
C20 0.0827(18) 0.0802(15) 0.0985(19) 0.0069(13) 0.0241(14) 0.0289(12)
O1 0.0481(7) 0.0514(6) 0.0675(8) -0.0016(5) -0.0115(6) 0.0178(5)
O2 0.0457(8) 0.0736(9) 0.1037(12) -0.0186(8) -0.0018(8) 0.0021(7)
O3 0.0700(10) 0.0510(7) 0.1014(12) -0.0066(7) -0.0012(8) -0.0012(6)
O4 0.0538(11) 0.0493(11) 0.0876(15) 0.0040(9) -0.0063(10) 0.0029(8)
S1 0.0571(4) 0.0615(5) 0.0602(5) 0.0055(4) 0.0015(3) 0.0102(3)
S1' 0.104(2) 0.0725(16) 0.121(3) 0.0378(16) 0.048(2) 0.0376(15)
O4' 0.059(4) 0.117(6) 0.098(6) -0.053(5) 0.016(4) -0.012(4)

loop_
_atom_type_symbol
_atom_type_description
_atom_type_scat_dispersion_real
_atom_type_scat_dispersion_imag
_atom_type_scat_source
C C 0.0033 0.0016 'International Tables Vol C Tables 4.2.6.8 and 6.1.1.4'
H H 0.0000 0.0000 'International Tables Vol C Tables 4.2.6.8 and 6.1.1.4'
O O 0.0106 0.0060 'International Tables Vol C Tables 4.2.6.8 and 6.1.1.4'
S S 0.1246 0.1234 'International Tables Vol C Tables 4.2.6.8 and 6.1.1.4'

loop_
_geom_angle_atom_site_label_1
_geom_angle_atom_site_label_2
_geom_angle_atom_site_label_3
_geom_angle
_geom_angle_site_symmetry_1
_geom_angle_site_symmetry_3
_geom_angle_publ_flag
C2 C1 H1A 109.5 . . ?
C2 C1 H1B 109.5 . . ?
H1A C1 H1B 109.5 . . ?
C2 C1 H1C 109.5 . . ?
H1A C1 H1C 109.5 . . ?
H1B C1 H1C 109.5 . . ?
C3 C2 C1 114.2(2) . . ?
C3 C2 H2A 108.7 . . ?
C1 C2 H2A 108.7 . . ?
C3 C2 H2B 108.7 . . ?
C1 C2 H2B 108.7 . . ?
H2A C2 H2B 107.6 . . ?
C2 C3 C4 113.81(17) . . ?
C2 C3 H3A 108.8 . . ?
C4 C3 H3A 108.8 . . ?
C2 C3 H3B 108.8 . . ?
C4 C3 H3B 108.8 . . ?
H3A C3 H3B 107.7 . . ?
C3 C4 C5 113.32(15) . . ?
C3 C4 H4A 108.9 . . ?
C5 C4 H4A 108.9 . . ?
C3 C4 H4B 108.9 . . ?
C5 C4 H4B 108.9 . . ?
H4A C4 H4B 107.7 . . ?
C6 C5 C4 112.39(14) . . ?
C6 C5 H5A 109.1 . . ?
C4 C5 H5A 109.1 . . ?
C6 C5 H5B 109.1 . . ?
C4 C5 H5B 109.1 . . ?
H5A C5 H5B 107.9 . . ?
O1 C6 C5 107.18(13) . . ?
O1 C6 H6A 110.3 . . ?
C5 C6 H6A 110.3 . . ?
O1 C6 H6B 110.3 . . ?
C5 C6 H6B 110.3 . . ?
H6A C6 H6B 108.5 . . ?
O1 C7 C9 124.96(14) . 2_777 ?
O1 C7 C8 115.34(13) . . ?
C9 C7 C8 119.71(14) 2_777 . ?
C9 C8 C7 119.78(14) . . ?
C9 C8 C10 121.11(14) . . ?
C7 C8 C10 119.05(14) . . ?
C7 C9 C8 120.51(14) 2_777 . ?
C7 C9 H9 119.7 2_777 . ?
C8 C9 H9 119.7 . . ?
C11 C10 C8 175.43(19) . . ?
C10 C11 C12 175.84(19) . . ?
C13 C12 C17 119.15(15) . . ?
C13 C12 C11 119.65(14) . . ?
C17 C12 C11 121.16(15) . . ?
C14 C13 C12 120.62(15) . . ?
C14 C13 H13 119.7 . . ?
C12 C13 H13 119.7 . . ?
C13 C14 C15 120.01(16) . . ?
C13 C14 H14 120.0 . . ?
C15 C14 H14 120.0 . . ?
C16 C15 C14 119.40(15) . . ?
C16 C15 C18 119.20(15) . . ?
C14 C15 C18 121.37(16) . . ?
C17 C16 C15 120.83(15) . . ?
C17 C16 H16 119.6 . . ?
C15 C16 H16 119.6 . . ?
C16 C17 C12 119.94(16) . . ?
C16 C17 H17 120.0 . . ?
C12 C17 H17 120.0 . . ?
O3 C18 O2 124.05(17) . . ?
O3 C18 C15 122.97(18) . . ?
O2 C18 C15 112.98(15) . . ?
S1' C19 S1 30.49(15) . . ?
S1' C19 H19A 106.0 . . ?
S1 C19 H19A 109.5 . . ?
S1' C19 H19B 83.0 . . ?
S1 C19 H19B 109.5 . . ?
H19A C19 H19B 109.5 . . ?
S1' C19 H19C 135.0 . . ?
S1 C19 H19C 109.5 . . ?
H19A C19 H19C 109.5 . . ?
H19B C19 H19C 109.5 . . ?
S1 C20 S1' 29.13(13) . . ?
S1 C20 H20A 109.5 . . ?
S1' C20 H20A 124.4 . . ?
S1 C20 H20B 109.5 . . ?
S1' C20 H20B 80.5 . . ?
H20A C20 H20B 109.5 . . ?
S1 C20 H20C 109.5 . . ?
S1' C20 H20C 118.2 . . ?
H20A C20 H20C 109.5 . . ?
H20B C20 H20C 109.5 . . ?
C7 O1 C6 118.64(12) . . ?
C18 O2 H2 109.5 . . ?
O4 S1 C20 105.38(15) . . ?
O4 S1 C19 104.72(14) . . ?
C20 S1 C19 98.82(14) . . ?
O4' S1' C19 103.6(4) . . ?
O4' S1' C20 99.9(4) . . ?
C19 S1' C20 99.87(19) . . ?

loop_
_geom_bond_atom_site_label_1
_geom_bond_atom_site_label_2
_geom_bond_distance
_geom_bond_site_symmetry_2
_geom_bond_publ_flag
C1 C2 1.503(3) . ?
C1 H1A 0.9600 . ?
C1 H1B 0.9600 . ?
C1 H1C 0.9600 . ?
C2 C3 1.499(3) . ?
C2 H2A 0.9700 . ?
C2 H2B 0.9700 . ?
C3 C4 1.511(3) . ?
C3 H3A 0.9700 . ?
C3 H3B 0.9700 . ?
C4 C5 1.515(2) . ?
C4 H4A 0.9700 . ?
C4 H4B 0.9700 . ?
C5 C6 1.498(2) . ?
C5 H5A 0.9700 . ?
C5 H5B 0.9700 . ?
C6 O1 1.4261(19) . ?
C6 H6A 0.9700 . ?
C6 H6B 0.9700 . ?
C7 O1 1.3560(19) . ?
C7 C9 1.384(2) 2_777 ?
C7 C8 1.399(2) . ?
C8 C9 1.393(2) . ?
C8 C10 1.424(2) . ?
C9 C7 1.384(2) 2_777 ?
C9 H9 0.9300 . ?
C10 C11 1.189(2) . ?
C11 C12 1.432(2) . ?
C12 C13 1.387(2) . ?
C12 C17 1.389(2) . ?
C13 C14 1.376(2) . ?
C13 H13 0.9300 . ?
C14 C15 1.386(2) . ?
C14 H14 0.9300 . ?
C15 C16 1.379(2) . ?
C15 C18 1.489(2) . ?
C16 C17 1.375(2) . ?
C16 H16 0.9300 . ?
C17 H17 0.9300 . ?
C18 O3 1.204(2) . ?
C18 O2 1.307(2) . ?
C19 S1' 1.649(4) . ?
C19 S1 1.770(2) . ?
C19 H19A 0.9600 . ?
C19 H19B 0.9600 . ?
C19 H19C 0.9600 . ?
C20 S1 1.749(2) . ?
C20 S1' 1.838(4) . ?
C20 H20A 0.9600 . ?
C20 H20B 0.9600 . ?
C20 H20C 0.9600 . ?
O2 H2 0.8200 . ?
O4 S1 1.514(2) . ?
S1' O4' 1.569(10) . ?

loop_
_geom_torsion_atom_site_label_1
_geom_torsion_atom_site_label_2
_geom_torsion_atom_site_label_3
_geom_torsion_atom_site_label_4
_geom_torsion
_geom_torsion_site_symmetry_1
_geom_torsion_site_symmetry_2
_geom_torsion_site_symmetry_3
_geom_torsion_site_symmetry_4
_geom_torsion_publ_flag
C1 C2 C3 C4 -173.33(18) . . . . ?
C2 C3 C4 C5 -178.02(17) . . . . ?
C3 C4 C5 C6 -175.81(16) . . . . ?
C4 C5 C6 O1 -176.34(15) . . . . ?
O1 C7 C8 C9 179.05(15) . . . . ?
C9 C7 C8 C9 -0.6(3) 2_777 . . . ?
O1 C7 C8 C10 -3.8(2) . . . . ?
C9 C7 C8 C10 176.58(16) 2_777 . . . ?
C7 C8 C9 C7 0.6(3) . . . 2_777 ?
C10 C8 C9 C7 -176.52(16) . . . 2_777 ?
C9 C8 C10 C11 136(2) . . . . ?
C7 C8 C10 C11 -41(2) . . . . ?
C8 C10 C11 C12 -11(4) . . . . ?
C10 C11 C12 C13 46(2) . . . . ?
C10 C11 C12 C17 -131(2) . . . . ?
C17 C12 C13 C14 1.5(3) . . . . ?
C11 C12 C13 C14 -176.13(17) . . . . ?
C12 C13 C14 C15 0.7(3) . . . . ?
C13 C14 C15 C16 -2.2(3) . . . . ?
C13 C14 C15 C18 175.68(16) . . . . ?
C14 C15 C16 C17 1.6(3) . . . . ?
C18 C15 C16 C17 -176.38(17) . . . . ?
C15 C16 C17 C12 0.6(3) . . . . ?
C13 C12 C17 C16 -2.2(3) . . . . ?
C11 C12 C17 C16 175.45(17) . . . . ?
C16 C15 C18 O3 4.2(3) . . . . ?
C14 C15 C18 O3 -173.65(19) . . . . ?
C16 C15 C18 O2 -175.93(17) . . . . ?
C14 C15 C18 O2 6.2(2) . . . . ?
C9 C7 O1 C6 -1.6(3) 2_777 . . . ?
C8 C7 O1 C6 178.75(15) . . . . ?
C5 C6 O1 C7 174.94(15) . . . . ?
S1' C20 S1 O4 42.8(3) . . . . ?
S1' C20 S1 C19 -65.2(2) . . . . ?
S1' C19 S1 O4 -32.3(2) . . . . ?
S1' C19 S1 C20 76.3(2) . . . . ?
S1 C19 S1' O4' 34.8(4) . . . . ?
S1 C19 S1' C20 -67.9(2) . . . . ?
S1 C20 S1' O4' -28.1(4) . . . . ?
S1 C20 S1' C19 77.8(2) . . . . ?
